data_4501209
loop_
_publ_author_name
'Viger-Gravel, Jasmine'
'Korobkov, Ilia'
'Bryce, David L.'

_publ_section_title
;
 Multinuclear Solid-State Magnetic Resonance and X-ray Diffraction Study
 of Some Thiocyanate and Selenocyanate Complexes Exhibiting Halogen
 Bonding
;
_journal_issue 11
_journal_name_full 'Crystal Growth &amp; Design'
_journal_page_first 4984
_journal_paper_doi 10.1021/cg200889y
_journal_volume 11
_journal_year 2011
_chemical_formula_sum 'C17 H12 F8 I4 N2 Se'
_chemical_formula_weight 982.85
_chemical_name_systematic
; 
 ? 
;
_space_group_IT_number 14
_symmetry_cell_setting monoclinic
_symmetry_space_group_name_Hall '-P 2yn'
_symmetry_space_group_name_H-M 'P 1 21/n 1'
_atom_sites_solution_hydrogens geom
_atom_sites_solution_primary direct
_atom_sites_solution_secondary difmap
_audit_creation_method SHELXL-97
_cell_angle_alpha 90.00
_cell_angle_beta 103.2400(10)
_cell_angle_gamma 90.00
_cell_formula_units_Z 4
_cell_length_a 9.4954(3)
_cell_length_b 24.6517(8)
_cell_length_c 11.4085(4)
_cell_measurement_reflns_used 8589
_cell_measurement_temperature 200(2)
_cell_measurement_theta_max 28.27
_cell_measurement_theta_min 2.47
_cell_volume 2599.49(15)
_computing_cell_refinement 'APEX II, Bruker (2009)'
_computing_data_collection 'APEX II, Bruker (2009)'
_computing_data_reduction 'XPREP, Bruker (2009)'
_computing_molecular_graphics 'SHELXTL, Bruker (2004)'
_computing_publication_material 'SHELXTL, Bruker (2004)'
_computing_structure_refinement 'SHELXL-97 (Sheldrick, 2008)'
_computing_structure_solution 'SHELXS-97 (Sheldrick, 2008)'
_diffrn_ambient_temperature 200(2)
_diffrn_measured_fraction_theta_full 0.989
_diffrn_measured_fraction_theta_max 0.989
_diffrn_measurement_device_type 'Bruker APEX-II CCD'
_diffrn_measurement_method '\f and \w scans'
_diffrn_radiation_monochromator graphite
_diffrn_radiation_source 'fine-focus sealed tube'
_diffrn_radiation_type MoK\a
_diffrn_radiation_wavelength 0.71073
_diffrn_reflns_av_R_equivalents 0.0183
_diffrn_reflns_av_sigmaI/netI 0.0236
_diffrn_reflns_limit_h_max 10
_diffrn_reflns_limit_h_min -12
_diffrn_reflns_limit_k_max 21
_diffrn_reflns_limit_k_min -32
_diffrn_reflns_limit_l_max 15
_diffrn_reflns_limit_l_min -13
_diffrn_reflns_number 16148
_diffrn_reflns_theta_full 28.30
_diffrn_reflns_theta_max 28.30
_diffrn_reflns_theta_min 2.01
_exptl_absorpt_coefficient_mu 6.260
_exptl_absorpt_correction_T_max 0.4158
_exptl_absorpt_correction_T_min 0.3674
_exptl_absorpt_correction_type multi-scan
_exptl_absorpt_process_details 'SADABS, Bruker (2003)'
_exptl_crystal_colour colourless
_exptl_crystal_density_diffrn 2.511
_exptl_crystal_density_method 'not measured'
_exptl_crystal_description block
_exptl_crystal_F_000 1784
_exptl_crystal_size_max 0.20
_exptl_crystal_size_mid 0.17
_exptl_crystal_size_min 0.17
_refine_diff_density_max 0.477
_refine_diff_density_min -0.946
_refine_diff_density_rms 0.109
_refine_ls_extinction_method none
_refine_ls_goodness_of_fit_ref 1.018
_refine_ls_hydrogen_treatment constr
_refine_ls_matrix_type full
_refine_ls_number_parameters 289
_refine_ls_number_reflns 6393
_refine_ls_number_restraints 0
_refine_ls_restrained_S_all 1.018
_refine_ls_R_factor_all 0.0379
_refine_ls_R_factor_gt 0.0276
_refine_ls_shift/su_max 0.001
_refine_ls_shift/su_mean 0.000
_refine_ls_structure_factor_coef Fsqd
_refine_ls_weighting_details 'calc w=1/[\s^2^(Fo^2^)+(0.0336P)^2^+0.9528P] where P=(Fo^2^+2Fc^2^)/3'
_refine_ls_weighting_scheme calc
_refine_ls_wR_factor_gt 0.0621
_refine_ls_wR_factor_ref 0.0656
_reflns_number_gt 5273
_reflns_number_total 6393
_reflns_threshold_expression >2sigma(I)
_cod_data_source_file cg200889y_si_002.cif
_cod_data_source_block db026
_cod_depositor_comments
;
The following automatic conversions were performed:

'_symmetry_cell_setting' value 'Monoclinic' changed to 'monoclinic'
according to /home/saulius/struct/CIF-dictionaries/cif_core.dic
dictionary named 'cif_core.dic' version 2.4.1 from 2010-06-29.

Automatic conversion script
Id: cif_fix_values 1715 2011-07-08 13:25:40Z adriana 
;
_cod_original_sg_symbol_H-M P2(1)/n
_cod_database_code 4501209

loop_
_symmetry_equiv_pos_as_xyz
'x, y, z'
'-x+1/2, y+1/2, -z+1/2'
'-x, -y, -z'
'x-1/2, -y-1/2, z-1/2'

loop_
_atom_site_label
_atom_site_type_symbol
_atom_site_fract_x
_atom_site_fract_y
_atom_site_fract_z
_atom_site_U_iso_or_equiv
_atom_site_adp_type
_atom_site_occupancy
_atom_site_symmetry_multiplicity
_atom_site_calc_flag
_atom_site_refinement_flags
I1 I 0.63951(3) 0.133931(10) 0.40317(2) 0.04553(7) Uani 1 1 d .
I2 I 0.39183(3) 0.357904(10) 0.66967(2) 0.04701(7) Uani 1 1 d .
I3 I 0.09650(3) 0.102167(9) 0.58927(2) 0.04802(7) Uani 1 1 d .
I4 I -0.06572(3) 0.376245(10) 0.48063(3) 0.05378(8) Uani 1 1 d .
F1 F 0.6422(2) 0.26074(9) 0.34950(19) 0.0532(5) Uani 1 1 d .
F2 F 0.5424(3) 0.34645(9) 0.4479(2) 0.0566(6) Uani 1 1 d .
F3 F 0.4784(3) 0.14519(8) 0.6192(2) 0.0544(6) Uani 1 1 d .
F4 F 0.3751(2) 0.23066(9) 0.71595(19) 0.0504(5) Uani 1 1 d .
F5 F 0.1942(2) 0.18918(9) 0.4131(2) 0.0530(5) Uani 1 1 d .
F6 F 0.1420(2) 0.29460(9) 0.3784(2) 0.0551(6) Uani 1 1 d .
F7 F -0.1054(2) 0.18471(9) 0.6906(2) 0.0534(5) Uani 1 1 d .
F8 F -0.1584(2) 0.28991(9) 0.6564(2) 0.0547(6) Uani 1 1 d .
N1 N 0.6979(5) -0.01245(15) 0.0818(3) 0.0691(10) Uani 1 1 d .
N2 N 0.7337(4) 0.00939(14) 0.7615(3) 0.0514(8) Uani 1 1 d .
Se1 Se 0.83102(4) 0.029104(14) 0.32506(3) 0.04234(9) Uani 1 1 d .
C1 C 0.5606(3) 0.20078(14) 0.4807(3) 0.0358(7) Uani 1 1 d .
C2 C 0.5752(3) 0.25256(14) 0.4394(3) 0.0370(7) Uani 1 1 d .
C3 C 0.5241(4) 0.29689(14) 0.4905(3) 0.0405(8) Uani 1 1 d .
C4 C 0.4580(3) 0.29062(14) 0.5853(3) 0.0365(7) Uani 1 1 d .
C5 C 0.4424(3) 0.23913(15) 0.6258(3) 0.0377(7) Uani 1 1 d .
C6 C 0.4941(4) 0.19465(14) 0.5751(3) 0.0388(7) Uani 1 1 d .
C7 C 0.0468(4) 0.18411(14) 0.5537(3) 0.0413(8) Uani 1 1 d .
C8 C 0.1059(4) 0.21361(15) 0.4737(3) 0.0426(8) Uani 1 1 d .
C9 C 0.0793(4) 0.26839(15) 0.4559(3) 0.0442(8) Uani 1 1 d .
C10 C -0.0112(4) 0.29529(14) 0.5148(3) 0.0405(8) Uani 1 1 d .
C11 C -0.0707(4) 0.26571(14) 0.5944(3) 0.0416(8) Uani 1 1 d .
C12 C -0.0435(4) 0.21132(14) 0.6122(3) 0.0405(8) Uani 1 1 d .
C13 C 0.7483(4) 0.00316(13) 0.1774(4) 0.0428(8) Uani 1 1 d .
C14 C 0.8172(8) 0.0557(3) 0.8172(6) 0.136(3) Uani 1 1 d .
H14A H 0.8191 0.0563 0.9034 0.203 Uiso 1 1 calc R
H14B H 0.7726 0.0892 0.7796 0.203 Uiso 1 1 calc R
H14C H 0.9163 0.0530 0.8061 0.203 Uiso 1 1 calc R
C15 C 0.5831(5) 0.0118(2) 0.7775(5) 0.0744(14) Uani 1 1 d .
H15A H 0.5843 0.0119 0.8636 0.112 Uiso 1 1 calc R
H15B H 0.5292 -0.0199 0.7393 0.112 Uiso 1 1 calc R
H15C H 0.5363 0.0449 0.7402 0.112 Uiso 1 1 calc R
C16 C 0.7352(7) 0.0082(3) 0.6314(5) 0.0907(18) Uani 1 1 d .
H16A H 0.8355 0.0068 0.6227 0.136 Uiso 1 1 calc R
H16B H 0.6883 0.0410 0.5920 0.136 Uiso 1 1 calc R
H16C H 0.6829 -0.0239 0.5937 0.136 Uiso 1 1 calc R
C17 C 0.8007(8) -0.0410(3) 0.8180(6) 0.126(3) Uani 1 1 d .
H17A H 0.8015 -0.0406 0.9041 0.189 Uiso 1 1 calc R
H17B H 0.9002 -0.0435 0.8078 0.189 Uiso 1 1 calc R
H17C H 0.7449 -0.0723 0.7798 0.189 Uiso 1 1 calc R

loop_
_atom_site_aniso_label
_atom_site_aniso_U_11
_atom_site_aniso_U_22
_atom_site_aniso_U_33
_atom_site_aniso_U_23
_atom_site_aniso_U_13
_atom_site_aniso_U_12
I1 0.04554(14) 0.04662(14) 0.04387(14) -0.01178(10) 0.00909(10) 0.00475(10)
I2 0.04538(14) 0.04650(14) 0.04924(14) -0.00821(11) 0.01107(10) 0.00984(10)
I3 0.04738(14) 0.03686(12) 0.05450(15) 0.00154(10) 0.00064(10) -0.00116(10)
I4 0.05926(17) 0.03929(13) 0.05919(16) 0.00981(11) 0.00611(12) 0.00402(11)
F1 0.0597(14) 0.0611(14) 0.0448(12) 0.0064(10) 0.0246(10) 0.0098(11)
F2 0.0675(15) 0.0448(12) 0.0625(14) 0.0095(11) 0.0254(12) 0.0074(10)
F3 0.0660(15) 0.0435(12) 0.0594(14) 0.0043(11) 0.0260(11) -0.0006(10)
F4 0.0520(13) 0.0594(13) 0.0459(12) 0.0007(10) 0.0239(10) 0.0052(10)
F5 0.0454(13) 0.0576(13) 0.0556(13) -0.0037(11) 0.0106(10) 0.0020(10)
F6 0.0544(14) 0.0567(14) 0.0550(13) 0.0125(11) 0.0141(10) -0.0076(10)
F7 0.0601(14) 0.0499(12) 0.0507(13) 0.0095(10) 0.0138(10) -0.0076(10)
F8 0.0575(14) 0.0503(13) 0.0582(14) -0.0006(11) 0.0171(11) 0.0032(10)
N1 0.091(3) 0.056(2) 0.057(2) -0.0159(19) 0.011(2) -0.010(2)
N2 0.0468(19) 0.059(2) 0.0524(19) 0.0059(16) 0.0205(14) 0.0006(15)
Se1 0.0535(2) 0.03243(17) 0.04180(19) -0.00194(14) 0.01243(16) 0.00363(14)
C1 0.0300(16) 0.0412(18) 0.0344(17) -0.0060(14) 0.0041(12) 0.0046(13)
C2 0.0318(17) 0.0499(19) 0.0296(16) 0.0007(14) 0.0076(12) 0.0056(14)
C3 0.0344(18) 0.0424(19) 0.0432(19) 0.0027(15) 0.0058(14) 0.0045(14)
C4 0.0326(17) 0.0416(18) 0.0340(17) -0.0053(14) 0.0048(13) 0.0061(13)
C5 0.0345(18) 0.051(2) 0.0278(16) -0.0031(14) 0.0077(13) 0.0038(14)
C6 0.0394(19) 0.0373(17) 0.0382(18) 0.0005(14) 0.0058(14) 0.0024(14)
C7 0.0416(19) 0.0365(17) 0.0384(18) 0.0001(14) -0.0064(14) -0.0035(14)
C8 0.0368(19) 0.047(2) 0.0388(19) -0.0038(16) -0.0027(14) -0.0026(15)
C9 0.043(2) 0.0448(19) 0.0406(19) 0.0085(16) 0.0008(15) -0.0063(15)
C10 0.0403(19) 0.0363(17) 0.0389(18) 0.0053(14) -0.0031(14) -0.0022(14)
C11 0.0395(19) 0.0420(18) 0.0397(19) -0.0002(15) 0.0015(14) -0.0008(15)
C12 0.0401(19) 0.0398(18) 0.0367(18) 0.0045(14) -0.0015(14) -0.0072(14)
C13 0.048(2) 0.0293(16) 0.054(2) 0.0009(15) 0.0191(17) -0.0012(14)
C14 0.152(7) 0.156(7) 0.112(5) -0.056(5) 0.059(5) -0.100(5)
C15 0.055(3) 0.092(4) 0.082(3) 0.001(3) 0.027(2) 0.007(2)
C16 0.097(4) 0.127(5) 0.055(3) -0.005(3) 0.031(3) -0.003(4)
C17 0.131(6) 0.135(6) 0.137(6) 0.071(5) 0.081(5) 0.077(5)

loop_
_atom_type_symbol
_atom_type_description
_atom_type_scat_dispersion_real
_atom_type_scat_dispersion_imag
_atom_type_scat_source
C C 0.0033 0.0016 'International Tables Vol C Tables 4.2.6.8 and 6.1.1.4'
H H 0.0000 0.0000 'International Tables Vol C Tables 4.2.6.8 and 6.1.1.4'
N N 0.0061 0.0033 'International Tables Vol C Tables 4.2.6.8 and 6.1.1.4'
F F 0.0171 0.0103 'International Tables Vol C Tables 4.2.6.8 and 6.1.1.4'
Se Se -0.0929 2.2259 'International Tables Vol C Tables 4.2.6.8 and 6.1.1.4'
I I -0.4742 1.8119 'International Tables Vol C Tables 4.2.6.8 and 6.1.1.4'

loop_
_geom_angle_atom_site_label_1
_geom_angle_atom_site_label_2
_geom_angle_atom_site_label_3
_geom_angle
C14 N2 C17 109.5(6)
C14 N2 C16 108.8(4)
C17 N2 C16 108.6(4)
C14 N2 C15 111.1(4)
C17 N2 C15 108.1(4)
C16 N2 C15 110.7(4)
C6 C1 C2 118.0(3)
C6 C1 I1 121.2(3)
C2 C1 I1 120.8(2)
F1 C2 C3 118.6(3)
F1 C2 C1 120.2(3)
C3 C2 C1 121.1(3)
F2 C3 C2 118.8(3)
F2 C3 C4 120.5(3)
C2 C3 C4 120.7(3)
C5 C4 C3 118.2(3)
C5 C4 I2 120.9(2)
C3 C4 I2 120.9(3)
F4 C5 C4 120.6(3)
F4 C5 C6 118.3(3)
C4 C5 C6 121.2(3)
F3 C6 C5 119.0(3)
F3 C6 C1 120.3(3)
C5 C6 C1 120.8(3)
C12 C7 C8 117.1(3)
C12 C7 I3 121.0(3)
C8 C7 I3 121.9(3)
F5 C8 C7 119.9(3)
F5 C8 C9 118.5(3)
C7 C8 C9 121.6(4)
F6 C9 C10 120.8(3)
F6 C9 C8 118.3(4)
C10 C9 C8 120.9(3)
C9 C10 C11 117.5(3)
C9 C10 I4 121.9(3)
C11 C10 I4 120.6(3)
F8 C11 C12 118.2(3)
F8 C11 C10 120.3(3)
C12 C11 C10 121.5(3)
F7 C12 C7 120.0(3)
F7 C12 C11 118.6(3)
C7 C12 C11 121.4(3)
N1 C13 Se1 178.2(4)

loop_
_geom_bond_atom_site_label_1
_geom_bond_atom_site_label_2
_geom_bond_distance
I1 C1 2.088(3)
I2 C4 2.086(3)
I3 C7 2.093(3)
I4 C10 2.076(3)
F1 C2 1.340(4)
F2 C3 1.341(4)
F3 C6 1.340(4)
F4 C5 1.346(4)
F5 C8 1.345(4)
F6 C9 1.340(4)
F7 C12 1.348(4)
F8 C11 1.349(4)
N1 C13 1.152(5)
N2 C14 1.452(6)
N2 C17 1.475(6)
N2 C16 1.488(6)
N2 C15 1.484(5)
Se1 C13 1.805(4)
C1 C6 1.377(5)
C1 C2 1.378(5)
C2 C3 1.378(5)
C3 C4 1.377(5)
C4 C5 1.371(5)
C5 C6 1.381(4)
C7 C12 1.376(5)
C7 C8 1.383(5)
C8 C9 1.380(5)
C9 C10 1.377(5)
C10 C11 1.382(5)
C11 C12 1.372(5)

loop_
_geom_torsion_atom_site_label_1
_geom_torsion_atom_site_label_2
_geom_torsion_atom_site_label_3
_geom_torsion_atom_site_label_4
_geom_torsion
C6 C1 C2 F1 178.4(3)
I1 C1 C2 F1 -0.9(4)
C6 C1 C2 C3 -0.3(5)
I1 C1 C2 C3 -179.6(2)
F1 C2 C3 F2 0.5(5)
C1 C2 C3 F2 179.3(3)
F1 C2 C3 C4 -178.2(3)
C1 C2 C3 C4 0.6(5)
F2 C3 C4 C5 -179.7(3)
C2 C3 C4 C5 -1.1(5)
F2 C3 C4 I2 -2.4(4)
C2 C3 C4 I2 176.3(2)
C3 C4 C5 F4 -178.1(3)
I2 C4 C5 F4 4.5(4)
C3 C4 C5 C6 1.3(5)
I2 C4 C5 C6 -176.0(2)
F4 C5 C6 F3 -1.6(5)
C4 C5 C6 F3 178.9(3)
F4 C5 C6 C1 178.4(3)
C4 C5 C6 C1 -1.1(5)
C2 C1 C6 F3 -179.4(3)
I1 C1 C6 F3 -0.1(4)
C2 C1 C6 C5 0.6(5)
I1 C1 C6 C5 179.9(2)
C12 C7 C8 F5 -179.6(3)
I3 C7 C8 F5 2.3(4)
C12 C7 C8 C9 2.0(5)
I3 C7 C8 C9 -176.1(3)
F5 C8 C9 F6 0.5(5)
C7 C8 C9 F6 179.0(3)
F5 C8 C9 C10 179.4(3)
C7 C8 C9 C10 -2.1(5)
F6 C9 C10 C11 -179.3(3)
C8 C9 C10 C11 1.8(5)
F6 C9 C10 I4 3.6(5)
C8 C9 C10 I4 -175.3(2)
C9 C10 C11 F8 178.9(3)
I4 C10 C11 F8 -4.0(4)
C9 C10 C11 C12 -1.5(5)
I4 C10 C11 C12 175.7(3)
C8 C7 C12 F7 179.4(3)
I3 C7 C12 F7 -2.4(4)
C8 C7 C12 C11 -1.7(5)
I3 C7 C12 C11 176.5(2)
F8 C11 C12 F7 0.0(5)
C10 C11 C12 F7 -179.6(3)
F8 C11 C12 C7 -178.9(3)
C10 C11 C12 C7 1.5(5)
